data_7054750
loop_
_publ_author_name
'Adamczyk-Wo\'zniak, Agnieszka'
'Czerwi\'nska, Karolina'
'Madura, Izabela D.'
'Matuszewska, Alicja'
'Sporzy\'nski, Andrzej'
'\.Zubrowska-Zembrzuska, Anna'

_publ_section_title
;
 Piperazine derivatives of boronic acids -- potential bifunctional
 biologically active compounds
;
_journal_issue 6
_journal_name_full 'New J. Chem.'
_journal_page_first 4308
_journal_paper_doi 10.1039/C5NJ00084J
_journal_volume 39
_journal_year 2015
_chemical_formula_moiety 'C17 H20 B N3 O4'
_chemical_formula_sum 'C17 H20 B N3 O4'
_chemical_formula_weight 341.17
_chemical_name_systematic
;
2-((4-(4-nitrophenyl)piperazin-1-yl)methyl)phenylboronic acid
;
_space_group_crystal_system monoclinic
_space_group_IT_number 14
_space_group_name_Hall '-P 2yn'
_space_group_name_H-M_alt 'P 1 21/n 1'
_symmetry_space_group_name_Hall '-P 2yn'
_symmetry_space_group_name_H-M 'P 1 21/n 1'
_atom_sites_solution_hydrogens geom
_atom_sites_solution_primary direct
_atom_sites_solution_secondary difmap
_audit_creation_method
;
Olex2 1.2-beta
(compiled 2013.12.10 svn.r2850 for OlexSys, GUI svn.r4736)
;
_audit_update_record
;
2014-12-17 deposited with the CCDC.
2015-03-17 downloaded from the CCDC.
;
_cell_angle_alpha 90.00
_cell_angle_beta 90.7068(6)
_cell_angle_gamma 90.00
_cell_formula_units_Z 4
_cell_length_a 10.32568(6)
_cell_length_b 9.10656(10)
_cell_length_c 18.03844(12)
_cell_measurement_reflns_used 42945
_cell_measurement_temperature 100(2)
_cell_measurement_theta_max 67.1220
_cell_measurement_theta_min 4.2570
_cell_volume 1696.05(2)
_computing_cell_refinement
;
CrysAlisPro, Agilent Technologies,
Version 1.171.36.28 (release 01-02-2013 CrysAlis171 .NET)
(compiled Feb  1 2013,16:14:44)
;
_computing_data_collection
;
CrysAlisPro, Agilent Technologies,
Version 1.171.36.28 (release 01-02-2013 CrysAlis171 .NET)
(compiled Feb  1 2013,16:14:44)
;
_computing_data_reduction
;
CrysAlisPro, Agilent Technologies,
Version 1.171.36.28 (release 01-02-2013 CrysAlis171 .NET)
(compiled Feb  1 2013,16:14:44)
;
_computing_molecular_graphics
;
K. Brandenburg Diamond - Crystal and Molecular Structure Visualization,
 Version  3.2i; Crystal Impact GbR: Bonn, Germany.
Ortep-3 for Windows: L. J. Farrugia, J. Appl. Cryst (1997), 30, 565
;
_computing_publication_material
;
O. V. Dolomanov, L. J. Bourhis, R. J. Gildea, J. A. K. Howard and H. Puschmann,
OLEX2: a complete structure solution, refinement and analysis program.
J. Appl. Cryst. (2009). 42, 339-341.
L. Spek Single-crystal structure validation with the program PLATON J. Appl.
Crystallogr. 36 (2003) 7-13.
;
_computing_structure_refinement
;
SHELX, G.M. Sheldrick, Acta Cryst.
(2008). A64, 112-122
;
_computing_structure_solution
;
SHELX, G.M. Sheldrick, Acta Cryst.
(2008). A64, 112-122
;
_diffrn_ambient_temperature 100.15
_diffrn_detector_area_resol_mean 10.3347
_diffrn_measured_fraction_theta_full 0.9978
_diffrn_measured_fraction_theta_max 0.9978
_diffrn_measurement_details
;
  1 omega  -85.00  -32.00   1.0000    1.5000
omega____ theta____ kappa____ phi______ frames
    -      -10.5498  -45.0000   30.0000 53

  2 omega  -36.00   17.00   1.0000    1.5000
omega____ theta____ kappa____ phi______ frames
    -      -10.5498  -45.0000  120.0000 53

  3 omega   31.00   89.00   1.0000    1.5000
omega____ theta____ kappa____ phi______ frames
    -       10.5498   77.0000  300.0000 58

  4 omega   32.00   85.00   1.0000    1.5000
omega____ theta____ kappa____ phi______ frames
    -       10.5498   45.0000  120.0000 53

  5 omega  -35.00   23.00   1.0000    1.5000
omega____ theta____ kappa____ phi______ frames
    -      -10.5498  -77.0000   30.0000 58

  6 omega  -23.00   35.00   1.0000    1.5000
omega____ theta____ kappa____ phi______ frames
    -       10.5498   77.0000  270.0000 58

  7 omega   31.00   89.00   1.0000    1.5000
omega____ theta____ kappa____ phi______ frames
    -       10.5498   77.0000  150.0000 58

  8 omega  -14.00   44.00   1.0000    1.5000
omega____ theta____ kappa____ phi______ frames
    -       10.5498  -77.0000  210.0000 58

  9 omega   18.00   79.00   1.0000    1.5000
omega____ theta____ kappa____ phi______ frames
    -      -10.5498    0.0000   90.0000 61

 10 omega   32.00   85.00   1.0000    1.5000
omega____ theta____ kappa____ phi______ frames
    -       10.5498   45.0000  270.0000 53

 11 omega   31.00   89.00   1.0000    1.5000
omega____ theta____ kappa____ phi______ frames
    -       10.5498   77.0000   30.0000 58

 12 omega   18.00   79.00   1.0000    1.5000
omega____ theta____ kappa____ phi______ frames
    -      -10.5498    0.0000  300.0000 61

 13 omega  -35.00   23.00   1.0000    1.5000
omega____ theta____ kappa____ phi______ frames
    -      -10.5498  -77.0000  270.0000 58

 14 omega  -15.00   38.00   1.0000    1.5000
omega____ theta____ kappa____ phi______ frames
    -       10.5498  -45.0000  120.0000 53

 15 omega  -14.00   44.00   1.0000    1.5000
omega____ theta____ kappa____ phi______ frames
    -       10.5498  -77.0000  330.0000 58

 16 omega  -14.00   44.00   1.0000    1.5000
omega____ theta____ kappa____ phi______ frames
    -       10.5498  -77.0000    0.0000 58

 17 omega   32.00   85.00   1.0000    1.5000
omega____ theta____ kappa____ phi______ frames
    -       10.5498   45.0000  180.0000 53

 18 omega   32.00   85.00   1.0000    1.5000
omega____ theta____ kappa____ phi______ frames
    -       10.5498   45.0000  300.0000 53

 19 omega  -38.00   15.00   1.0000    1.5000
omega____ theta____ kappa____ phi______ frames
    -      -10.5498   45.0000  180.0000 53

 20 omega -114.00  -58.00   1.0000    1.5000
omega____ theta____ kappa____ phi______ frames
    -      -90.0000  -70.0000  130.0000 56

 21 omega -115.00  -62.00   1.0000    1.5000
omega____ theta____ kappa____ phi______ frames
    -      -90.0000  -45.0000  330.0000 53

 22 omega -114.00  -56.00   1.0000    1.5000
omega____ theta____ kappa____ phi______ frames
    -      -90.0000  -77.0000  240.0000 58

 23 omega  -62.00   -1.00   1.0000    1.5000
omega____ theta____ kappa____ phi______ frames
    -      -90.0000    0.0000   60.0000 61

 24 omega -114.00  -57.00   1.0000    1.5000
omega____ theta____ kappa____ phi______ frames
    -      -90.0000  -72.0000   92.0000 57

 25 omega -114.00  -58.00   1.0000    1.5000
omega____ theta____ kappa____ phi______ frames
    -      -90.0000  -71.0000  188.0000 56

 26 omega -114.00  -56.00   1.0000    1.5000
omega____ theta____ kappa____ phi______ frames
    -      -90.0000  -77.0000   60.0000 58

 27 omega -113.00  -59.00   1.0000    1.5000
omega____ theta____ kappa____ phi______ frames
    -      -90.0000  -62.0000  348.0000 54

 28 omega -114.00  -56.00   1.0000    1.5000
omega____ theta____ kappa____ phi______ frames
    -      -90.0000  -77.0000   90.0000 58

 29 omega -113.00  -59.00   1.0000    1.5000
omega____ theta____ kappa____ phi______ frames
    -      -90.0000  -62.0000  198.0000 54

 30 omega -114.00  -58.00   1.0000    1.5000
omega____ theta____ kappa____ phi______ frames
    -      -90.0000  -71.0000  271.0000 56

 31 omega -114.00  -56.00   1.0000    1.5000
omega____ theta____ kappa____ phi______ frames
    -      -90.0000  -77.0000    0.0000 58

 32 omega -115.00  -62.00   1.0000    1.5000
omega____ theta____ kappa____ phi______ frames
    -      -90.0000  -45.0000  120.0000 53

 33 omega -114.00  -60.00   1.0000    1.5000
omega____ theta____ kappa____ phi______ frames
    -      -90.0000  -58.0000   42.0000 54

 34 omega -114.00  -61.00   1.0000    1.5000
omega____ theta____ kappa____ phi______ frames
    -      -90.0000  -55.0000   23.0000 53

 35 omega -115.00  -62.00   1.0000    1.5000
omega____ theta____ kappa____ phi______ frames
    -      -90.0000  -45.0000   60.0000 53

 36 omega -114.00  -57.00   1.0000    1.5000
omega____ theta____ kappa____ phi______ frames
    -      -90.0000  -76.0000   35.0000 57

 37 omega -114.00  -56.00   1.0000    1.5000
omega____ theta____ kappa____ phi______ frames
    -      -90.0000  -77.0000  120.0000 58

 38 omega -115.00  -59.00   1.0000    1.5000
omega____ theta____ kappa____ phi______ frames
    -      -90.0000  -30.0000   18.0000 56

 39 omega -178.00 -117.00   1.0000    1.5000
omega____ theta____ kappa____ phi______ frames
    -      -90.0000    0.0000  120.0000 61

 40 omega -114.00  -61.00   1.0000    1.5000
omega____ theta____ kappa____ phi______ frames
    -      -90.0000  -52.0000  230.0000 53

 41 omega -115.00  -62.00   1.0000    1.5000
omega____ theta____ kappa____ phi______ frames
    -      -90.0000  -45.0000  300.0000 53

 42 omega -115.00  -62.00   1.0000    1.5000
omega____ theta____ kappa____ phi______ frames
    -      -90.0000  -45.0000  240.0000 53

 43 omega -114.00  -56.00   1.0000    1.5000
omega____ theta____ kappa____ phi______ frames
    -      -90.0000  -77.0000  300.0000 58

 44 omega -114.00  -61.00   1.0000    1.5000
omega____ theta____ kappa____ phi______ frames
    -      -90.0000  -55.0000  127.0000 53

 45 omega -114.00  -56.00   1.0000    1.5000
omega____ theta____ kappa____ phi______ frames
    -      -90.0000  -77.0000  150.0000 58

 46 omega -113.00  -58.00   1.0000    1.5000
omega____ theta____ kappa____ phi______ frames
    -      -90.0000  -68.0000  278.0000 55

 47 omega -114.00  -57.00   1.0000    1.5000
omega____ theta____ kappa____ phi______ frames
    -      -90.0000  -75.0000  250.0000 57

 48 omega -114.00  -55.00   1.0000    1.5000
omega____ theta____ kappa____ phi______ frames
    -      -90.0000  -26.0000  259.0000 59

 49 omega -114.00  -56.00   1.0000    1.5000
omega____ theta____ kappa____ phi______ frames
    -      -90.0000  -77.0000   30.0000 58

 50 omega -114.00  -56.00   1.0000    1.5000
omega____ theta____ kappa____ phi______ frames
    -      -90.0000  -77.0000  330.0000 58

 51 omega -122.00  -19.00   1.0000    1.5000
omega____ theta____ kappa____ phi______ frames
    -      -90.0000  126.0000  194.0000 103

 52 omega -114.00  -56.00   1.0000    1.5000
omega____ theta____ kappa____ phi______ frames
    -      -90.0000  -77.0000  270.0000 58

 53 omega -114.00  -56.00   1.0000    1.5000
omega____ theta____ kappa____ phi______ frames
    -      -90.0000  -77.0000  180.0000 58

 54 omega -114.00  -56.00   1.0000    1.5000
omega____ theta____ kappa____ phi______ frames
    -      -90.0000  -77.0000  210.0000 58

 55 omega -114.00  -59.00   1.0000    1.5000
omega____ theta____ kappa____ phi______ frames
    -      -90.0000  -67.0000  298.0000 55

 56 omega   19.00   72.00   1.0000    1.5000
omega____ theta____ kappa____ phi______ frames
    -       93.5000  -45.0000  120.0000 53

 57 omega   60.00  118.00   1.0000    1.5000
omega____ theta____ kappa____ phi______ frames
    -       93.5000   77.0000   60.0000 58

 58 omega   60.00  118.00   1.0000    1.5000
omega____ theta____ kappa____ phi______ frames
    -       93.5000   77.0000  180.0000 58

 59 omega  119.00  177.00   1.0000    1.5000
omega____ theta____ kappa____ phi______ frames
    -       93.5000   -9.0000  192.0000 58

 60 omega   19.00   72.00   1.0000    1.5000
omega____ theta____ kappa____ phi______ frames
    -       93.5000  -45.0000   60.0000 53

 61 omega   60.00  118.00   1.0000    1.5000
omega____ theta____ kappa____ phi______ frames
    -       93.5000   77.0000  210.0000 58

 62 omega   11.00   80.00   1.0000    1.5000
omega____ theta____ kappa____ phi______ frames
    -       93.5000  -17.0000  172.0000 69

 63 omega   15.00   73.00   1.0000    1.5000
omega____ theta____ kappa____ phi______ frames
    -       93.5000  -77.0000  330.0000 58

 64 omega   60.00  118.00   1.0000    1.5000
omega____ theta____ kappa____ phi______ frames
    -       93.5000   77.0000   90.0000 58

 65 omega   12.00   80.00   1.0000    1.5000
omega____ theta____ kappa____ phi______ frames
    -       93.5000  -18.0000  329.0000 68

 66 omega   66.00  119.00   1.0000    1.5000
omega____ theta____ kappa____ phi______ frames
    -       93.5000   45.0000   30.0000 53

 67 omega   62.00  121.00   1.0000    1.5000
omega____ theta____ kappa____ phi______ frames
    -       93.5000  -12.0000  256.0000 59

 68 omega   60.00  118.00   1.0000    1.5000
omega____ theta____ kappa____ phi______ frames
    -       93.5000   77.0000  300.0000 58

 69 omega   69.00  127.00   1.0000    1.5000
omega____ theta____ kappa____ phi______ frames
    -       93.5000  -77.0000   90.0000 58

 70 omega   60.00  118.00   1.0000    1.5000
omega____ theta____ kappa____ phi______ frames
    -       93.5000   77.0000  150.0000 58

 71 omega   14.00   71.00   1.0000    1.5000
omega____ theta____ kappa____ phi______ frames
    -       93.5000   12.0000   68.0000 57

 72 omega   19.00   72.00   1.0000    1.5000
omega____ theta____ kappa____ phi______ frames
    -       93.5000  -45.0000  330.0000 53

 73 omega   66.00  119.00   1.0000    1.5000
omega____ theta____ kappa____ phi______ frames
    -       93.5000   45.0000   90.0000 53

 74 omega  115.00  168.00   1.0000    1.5000
omega____ theta____ kappa____ phi______ frames
    -       93.5000   45.0000  180.0000 53

 75 omega   60.00  118.00   1.0000    1.5000
omega____ theta____ kappa____ phi______ frames
    -       93.5000   77.0000  270.0000 58

 76 omega  115.00  168.00   1.0000    1.5000
omega____ theta____ kappa____ phi______ frames
    -       93.5000   45.0000  330.0000 53

 77 omega   70.00  123.00   1.0000    1.5000
omega____ theta____ kappa____ phi______ frames
    -       93.5000  -54.0000  157.0000 53

 78 omega    8.00   67.00   1.0000    1.5000
omega____ theta____ kappa____ phi______ frames
    -       93.5000   -9.0000  192.0000 59

 79 omega   15.00   73.00   1.0000    1.5000
omega____ theta____ kappa____ phi______ frames
    -       93.5000  -77.0000  150.0000 58

 80 omega   69.00  127.00   1.0000    1.5000
omega____ theta____ kappa____ phi______ frames
    -       93.5000  -77.0000  270.0000 58

 81 omega   68.00  121.00   1.0000    1.5000
omega____ theta____ kappa____ phi______ frames
    -       93.5000  -45.0000  180.0000 53

 82 omega   68.00  121.00   1.0000    1.5000
omega____ theta____ kappa____ phi______ frames
    -       93.5000  -45.0000  300.0000 53

 83 omega   19.00   72.00   1.0000    1.5000
omega____ theta____ kappa____ phi______ frames
    -       93.5000  -45.0000  150.0000 53

 84 omega   66.00  119.00   1.0000    1.5000
omega____ theta____ kappa____ phi______ frames
    -       93.5000   45.0000  300.0000 53

 85 omega   60.00  118.00   1.0000    1.5000
omega____ theta____ kappa____ phi______ frames
    -       93.5000   77.0000  330.0000 58

 86 omega   66.00  119.00   1.0000    1.5000
omega____ theta____ kappa____ phi______ frames
    -       93.5000   45.0000  210.0000 53

 87 omega   66.00  119.00   1.0000    1.5000
omega____ theta____ kappa____ phi______ frames
    -       93.5000   45.0000   60.0000 53

 88 omega  115.00  168.00   1.0000    1.5000
omega____ theta____ kappa____ phi______ frames
    -       93.5000   45.0000    0.0000 53

 89 omega   57.00  109.00   1.0000    1.5000
omega____ theta____ kappa____ phi______ frames
    -       93.5000  -15.0000  111.0000 52

 90 omega   66.00  168.00   1.0000    1.5000
omega____ theta____ kappa____ phi______ frames
    -       93.5000   45.0000  270.0000 102

 91 omega   66.00  168.00   1.0000    1.5000
omega____ theta____ kappa____ phi______ frames
    -       93.5000   45.0000  240.0000 102

 92 omega   69.00  127.00   1.0000    1.5000
omega____ theta____ kappa____ phi______ frames
    -       93.5000  -77.0000  120.0000 58

 93 omega   60.00  118.00   1.0000    1.5000
omega____ theta____ kappa____ phi______ frames
    -       93.5000   77.0000    0.0000 58

 94 omega   60.00  118.00   1.0000    1.5000
omega____ theta____ kappa____ phi______ frames
    -       93.5000   77.0000  240.0000 58

 95 omega   68.00  130.00   1.0000    1.5000
omega____ theta____ kappa____ phi______ frames
    -       93.5000  -87.0000  185.0000 62

 96 omega   68.00  132.00   1.0000    1.5000
omega____ theta____ kappa____ phi______ frames
    -       93.5000  -91.0000   34.0000 64

 97 omega   57.00  117.00   1.0000    1.5000
omega____ theta____ kappa____ phi______ frames
    -       93.5000   24.0000  149.0000 60

 98 omega   44.00  112.00   1.0000    1.5000
omega____ theta____ kappa____ phi______ frames
    -       93.5000   18.0000  211.0000 68

 99 omega  118.00  178.00   1.0000    1.5000
omega____ theta____ kappa____ phi______ frames
    -       93.5000    0.0000  120.0000 60

100 omega    4.00   64.00   1.0000    1.5000
omega____ theta____ kappa____ phi______ frames
    -       93.5000    0.0000   60.0000 60

101 omega -178.00   -1.00   1.0000    1.5000
omega____ theta____ kappa____ phi______ frames
    -      -90.0000    0.0000  210.0000 177

102 omega -178.00   -1.00   1.0000    1.5000
omega____ theta____ kappa____ phi______ frames
    -      -90.0000    0.0000  150.0000 177

103 omega -178.00   -1.00   1.0000    1.5000
omega____ theta____ kappa____ phi______ frames
    -      -90.0000    0.0000  240.0000 177

104 omega -178.00   -1.00   1.0000    1.5000
omega____ theta____ kappa____ phi______ frames
    -      -90.0000    0.0000  270.0000 177

105 omega -178.00   -1.00   1.0000    1.5000
omega____ theta____ kappa____ phi______ frames
    -      -90.0000    0.0000  300.0000 177

106 omega -178.00   -1.00   1.0000    1.5000
omega____ theta____ kappa____ phi______ frames
    -      -90.0000    0.0000   30.0000 177

107 omega -178.00   -1.00   1.0000    1.5000
omega____ theta____ kappa____ phi______ frames
    -      -90.0000    0.0000   90.0000 177

108 omega -178.00   -1.00   1.0000    1.5000
omega____ theta____ kappa____ phi______ frames
    -      -90.0000    0.0000  180.0000 177

109 omega -178.00   -1.00   1.0000    1.5000
omega____ theta____ kappa____ phi______ frames
    -      -90.0000    0.0000  330.0000 177

110 omega -178.00  -90.00   1.0000    1.5000
omega____ theta____ kappa____ phi______ frames
    -      -90.0000    0.0000   60.0000 88
;
_diffrn_measurement_device_type 'Xcalibur, Atlas, Gemini ultra'
_diffrn_measurement_method '\w scans'
_diffrn_orient_matrix_UB_11 -0.1294776000
_diffrn_orient_matrix_UB_12 0.0415273000
_diffrn_orient_matrix_UB_13 0.0359460000
_diffrn_orient_matrix_UB_21 0.0617850000
_diffrn_orient_matrix_UB_22 -0.0206225000
_diffrn_orient_matrix_UB_23 0.0774762000
_diffrn_orient_matrix_UB_31 0.0409232000
_diffrn_orient_matrix_UB_32 0.1627182000
_diffrn_orient_matrix_UB_33 0.0006474000
_diffrn_radiation_monochromator mirror
_diffrn_radiation_type 'Cu K\a'
_diffrn_radiation_wavelength 1.5418
_diffrn_reflns_av_R_equivalents 0.0670
_diffrn_reflns_av_unetI/netI 0.0154
_diffrn_reflns_limit_h_max 12
_diffrn_reflns_limit_h_min -12
_diffrn_reflns_limit_k_max 10
_diffrn_reflns_limit_k_min -10
_diffrn_reflns_limit_l_max 21
_diffrn_reflns_limit_l_min -21
_diffrn_reflns_number 77017
_diffrn_reflns_theta_full 67.07
_diffrn_reflns_theta_max 67.07
_diffrn_reflns_theta_min 4.90
_diffrn_source 'Enhance Ultra (Cu) X-ray Source'
_exptl_absorpt_coefficient_mu 0.782
_exptl_absorpt_correction_T_max 1.00000
_exptl_absorpt_correction_T_min 0.43881
_exptl_absorpt_correction_type multi-scan
_exptl_absorpt_process_details
;
CrysAlisPro, Agilent Technologies,
Version 1.171.36.28 (release 01-02-2013 CrysAlis171 .NET)
(compiled Feb  1 2013,16:14:44)
Empirical absorption correction using spherical harmonics,
 implemented in SCALE3 ABSPACK scaling algorithm.
;
_exptl_crystal_colour colourless
_exptl_crystal_colour_primary colourless
_exptl_crystal_density_diffrn 1.336
_exptl_crystal_density_method 'not measured'
_exptl_crystal_description plate
_exptl_crystal_F_000 720
_exptl_crystal_recrystallization_method 'Re-crystallisation from solvent: water, methanol'
_exptl_crystal_size_max 0.6
_exptl_crystal_size_mid 0.5
_exptl_crystal_size_min 0.2
_refine_diff_density_max 0.253
_refine_diff_density_min -0.193
_refine_diff_density_rms 0.040
_refine_ls_extinction_coef 0.0022(3)
_refine_ls_extinction_expression Fc^*^=kFc[1+0.001xFc^2^\l^3^/sin(2\q)]^-1/4^
_refine_ls_extinction_method SHELXL
_refine_ls_goodness_of_fit_ref 1.062
_refine_ls_hydrogen_treatment mixed
_refine_ls_matrix_type full
_refine_ls_number_parameters 235
_refine_ls_number_reflns 3017
_refine_ls_number_restraints 0
_refine_ls_restrained_S_all 1.062
_refine_ls_R_factor_all 0.0372
_refine_ls_R_factor_gt 0.0364
_refine_ls_shift/su_max 0.000
_refine_ls_shift/su_mean 0.000
_refine_ls_structure_factor_coef Fsqd
_refine_ls_weighting_details 'calc w=1/[\s^2^(Fo^2^)+(0.0533P)^2^+0.6504P] where P=(Fo^2^+2Fc^2^)/3'
_refine_ls_weighting_scheme calc
_refine_ls_wR_factor_gt 0.0976
_refine_ls_wR_factor_ref 0.0984
_reflns_number_gt 2922
_reflns_number_total 3017
_reflns_threshold_expression >2sigma(I)
_cod_data_source_file c5nj00084j2.cif
_cod_data_source_block (4)
_cod_depositor_comments 'Adding full bibliography for 7054747--7054752.cif.'
_cod_database_code 7054750

loop_
_space_group_symop_id
_space_group_symop_operation_xyz
1 'x, y, z'
2 '-x+1/2, y+1/2, -z+1/2'
3 '-x, -y, -z'
4 'x-1/2, -y-1/2, z-1/2'

loop_
_atom_site_label
_atom_site_type_symbol
_atom_site_fract_x
_atom_site_fract_y
_atom_site_fract_z
_atom_site_U_iso_or_equiv
_atom_site_adp_type
_atom_site_occupancy
_atom_site_symmetry_multiplicity
_atom_site_calc_flag
_atom_site_refinement_flags
O2 O 0.29499(8) 0.82205(11) 0.05144(5) 0.0241(2) Uani 1 1 d .
H2 H 0.2750(17) 0.733(2) 0.0411(10) 0.039(5) Uiso 1 1 d .
O1 O 0.34387(9) 0.72009(10) 0.16809(5) 0.0266(2) Uani 1 1 d .
H1 H 0.379(2) 0.745(2) 0.2139(12) 0.058(6) Uiso 1 1 d .
O4 O 0.88097(9) 0.02250(11) 0.45221(6) 0.0350(3) Uani 1 1 d .
N2 N 0.55847(9) 0.59124(12) 0.37376(6) 0.0207(2) Uani 1 1 d .
O3 O 0.69420(9) -0.03987(10) 0.49542(5) 0.0300(2) Uani 1 1 d .
N1 N 0.43281(9) 0.82846(11) 0.29579(5) 0.0194(2) Uani 1 1 d .
N3 N 0.76627(10) 0.04811(12) 0.46318(6) 0.0233(3) Uani 1 1 d .
C17 C 0.74273(12) 0.42396(15) 0.38486(7) 0.0230(3) Uani 1 1 d .
H17 H 0.7981 0.4948 0.3632 0.028 Uiso 1 1 calc R
C15 C 0.71257(12) 0.18613(14) 0.43831(6) 0.0210(3) Uani 1 1 d .
C10 C 0.62711(12) 0.67959(15) 0.31854(8) 0.0266(3) Uani 1 1 d .
H10A H 0.6211 0.6301 0.2697 0.032 Uiso 1 1 calc R
H10B H 0.7198 0.6857 0.3328 0.032 Uiso 1 1 calc R
C12 C 0.60981(11) 0.45748(14) 0.39413(6) 0.0196(3) Uani 1 1 d .
C14 C 0.58164(12) 0.21432(14) 0.44770(6) 0.0216(3) Uani 1 1 d .
H14 H 0.5272 0.1420 0.4690 0.026 Uiso 1 1 calc R
C8 C 0.37053(12) 0.75793(14) 0.35899(7) 0.0220(3) Uani 1 1 d .
H8A H 0.2754 0.7585 0.3512 0.026 Uiso 1 1 calc R
H8B H 0.3903 0.8143 0.4047 0.026 Uiso 1 1 calc R
C4 C 0.50591(12) 1.27804(14) 0.16246(7) 0.0247(3) Uani 1 1 d .
H4 H 0.5430 1.3726 0.1694 0.030 Uiso 1 1 calc R
C5 C 0.48277(12) 1.22495(14) 0.09151(7) 0.0233(3) Uani 1 1 d .
H5 H 0.5029 1.2830 0.0494 0.028 Uiso 1 1 calc R
C13 C 0.53127(11) 0.34745(14) 0.42596(7) 0.0216(3) Uani 1 1 d .
H13 H 0.4416 0.3661 0.4325 0.026 Uiso 1 1 calc R
C6 C 0.42974(11) 1.08552(14) 0.08272(7) 0.0208(3) Uani 1 1 d .
H6 H 0.4143 1.0498 0.0339 0.025 Uiso 1 1 calc R
C2 C 0.41999(11) 1.05274(14) 0.21490(7) 0.0195(3) Uani 1 1 d .
C1 C 0.39808(11) 0.99547(13) 0.14288(7) 0.0189(3) Uani 1 1 d .
C11 C 0.57224(12) 0.83375(15) 0.31162(7) 0.0248(3) Uani 1 1 d .
H11A H 0.5881 0.8881 0.3584 0.030 Uiso 1 1 calc R
H11B H 0.6166 0.8866 0.2712 0.030 Uiso 1 1 calc R
C7 C 0.37637(12) 0.97545(14) 0.28458(7) 0.0219(3) Uani 1 1 d .
H7A H 0.3993 1.0374 0.3279 0.026 Uiso 1 1 calc R
H7B H 0.2808 0.9662 0.2828 0.026 Uiso 1 1 calc R
C9 C 0.41671(11) 0.60171(14) 0.36854(7) 0.0216(3) Uani 1 1 d .
H9A H 0.3787 0.5601 0.4141 0.026 Uiso 1 1 calc R
H9B H 0.3856 0.5423 0.3259 0.026 Uiso 1 1 calc R
C16 C 0.79287(12) 0.29069(15) 0.40669(7) 0.0237(3) Uani 1 1 d .
H16 H 0.8822 0.2702 0.4002 0.028 Uiso 1 1 calc R
C3 C 0.47454(12) 1.19221(14) 0.22333(7) 0.0233(3) Uani 1 1 d .
H3 H 0.4906 1.2292 0.2718 0.028 Uiso 1 1 calc R
B1 B 0.34236(12) 0.83653(16) 0.12243(8) 0.0199(3) Uani 1 1 d .

loop_
_atom_site_aniso_label
_atom_site_aniso_U_11
_atom_site_aniso_U_22
_atom_site_aniso_U_33
_atom_site_aniso_U_23
_atom_site_aniso_U_13
_atom_site_aniso_U_12
O2 0.0278(5) 0.0202(5) 0.0242(5) -0.0035(4) -0.0039(4) -0.0031(4)
O1 0.0345(5) 0.0195(5) 0.0256(5) 0.0000(4) -0.0041(4) -0.0050(4)
O4 0.0271(5) 0.0269(6) 0.0511(6) 0.0009(4) 0.0012(4) 0.0099(4)
N2 0.0168(5) 0.0201(6) 0.0251(5) 0.0044(4) -0.0025(4) 0.0000(4)
O3 0.0309(5) 0.0223(5) 0.0366(5) 0.0081(4) -0.0043(4) 0.0012(4)
N1 0.0193(5) 0.0182(5) 0.0206(5) 0.0026(4) -0.0020(4) 0.0013(4)
N3 0.0258(6) 0.0196(6) 0.0243(5) -0.0025(4) -0.0052(4) 0.0026(4)
C17 0.0202(6) 0.0226(7) 0.0262(6) 0.0023(5) -0.0018(5) -0.0017(5)
C15 0.0238(6) 0.0188(7) 0.0202(6) -0.0020(5) -0.0055(5) 0.0030(5)
C10 0.0188(6) 0.0258(7) 0.0351(7) 0.0099(6) 0.0013(5) 0.0009(5)
C12 0.0204(6) 0.0204(6) 0.0178(5) -0.0007(5) -0.0046(4) 0.0000(5)
C14 0.0225(6) 0.0217(7) 0.0206(6) 0.0019(5) -0.0040(5) -0.0024(5)
C8 0.0205(6) 0.0230(7) 0.0225(6) 0.0034(5) -0.0001(5) 0.0021(5)
C4 0.0227(6) 0.0167(6) 0.0346(7) -0.0003(5) -0.0028(5) -0.0029(5)
C5 0.0217(6) 0.0216(7) 0.0267(6) 0.0034(5) 0.0024(5) -0.0004(5)
C13 0.0179(6) 0.0235(7) 0.0234(6) 0.0024(5) -0.0031(5) 0.0006(5)
C6 0.0189(6) 0.0214(7) 0.0220(6) -0.0006(5) -0.0001(4) 0.0022(5)
C2 0.0173(5) 0.0180(6) 0.0230(6) 0.0001(5) -0.0028(4) 0.0035(4)
C1 0.0140(5) 0.0194(6) 0.0233(6) 0.0001(5) -0.0013(4) 0.0033(4)
C11 0.0203(6) 0.0243(7) 0.0297(7) 0.0059(5) -0.0034(5) -0.0024(5)
C7 0.0250(6) 0.0193(6) 0.0214(6) -0.0001(5) -0.0014(5) 0.0029(5)
C9 0.0171(6) 0.0219(7) 0.0258(6) 0.0042(5) -0.0020(5) -0.0003(5)
C16 0.0190(6) 0.0252(7) 0.0267(6) -0.0010(5) -0.0021(5) 0.0029(5)
C3 0.0243(6) 0.0207(7) 0.0246(6) -0.0025(5) -0.0052(5) 0.0007(5)
B1 0.0149(6) 0.0222(8) 0.0228(7) -0.0023(5) 0.0005(5) 0.0013(5)

loop_
_atom_type_symbol
_atom_type_description
_atom_type_scat_dispersion_real
_atom_type_scat_dispersion_imag
_atom_type_scat_source
C C 0.0181 0.0091 'International Tables Vol C Tables 4.2.6.8 and 6.1.1.4'
H H 0.0000 0.0000 'International Tables Vol C Tables 4.2.6.8 and 6.1.1.4'
B B 0.0090 0.0039 'International Tables Vol C Tables 4.2.6.8 and 6.1.1.4'
N N 0.0311 0.0180 'International Tables Vol C Tables 4.2.6.8 and 6.1.1.4'
O O 0.0492 0.0322 'International Tables Vol C Tables 4.2.6.8 and 6.1.1.4'

loop_
_geom_angle_atom_site_label_1
_geom_angle_atom_site_label_2
_geom_angle_atom_site_label_3
_geom_angle
B1 O2 H2 112.1(12)
B1 O1 H1 110.9(13)
C12 N2 C10 118.56(10)
C12 N2 C9 117.05(10)
C9 N2 C10 114.18(9)
C8 N1 C11 107.62(9)
C8 N1 C7 109.19(9)
C11 N1 C7 112.52(10)
O4 N3 O3 122.57(11)
O4 N3 C15 118.95(11)
O3 N3 C15 118.48(10)
C12 C17 H17 119.4
C16 C17 H17 119.4
C16 C17 C12 121.18(12)
C14 C15 N3 119.61(11)
C14 C15 C16 120.68(12)
C16 C15 N3 119.70(11)
N2 C10 H10A 109.1
N2 C10 H10B 109.1
N2 C10 C11 112.30(10)
H10A C10 H10B 107.9
C11 C10 H10A 109.1
C11 C10 H10B 109.1
N2 C12 C17 121.95(11)
N2 C12 C13 120.93(11)
C13 C12 C17 117.11(11)
C15 C14 H14 120.2
C13 C14 C15 119.59(12)
C13 C14 H14 120.2
N1 C8 H8A 109.4
N1 C8 H8B 109.4
N1 C8 C9 111.16(10)
H8A C8 H8B 108.0
C9 C8 H8A 109.4
C9 C8 H8B 109.4
C5 C4 H4 120.2
C5 C4 C3 119.62(12)
C3 C4 H4 120.2
C4 C5 H5 120.4
C4 C5 C6 119.13(11)
C6 C5 H5 120.4
C12 C13 H13 119.2
C14 C13 C12 121.57(11)
C14 C13 H13 119.2
C5 C6 H6 118.6
C5 C6 C1 122.74(11)
C1 C6 H6 118.6
C1 C2 C7 123.02(11)
C3 C2 C1 119.64(11)
C3 C2 C7 117.13(11)
C6 C1 C2 117.30(11)
C6 C1 B1 115.95(10)
C2 C1 B1 126.74(11)
N1 C11 C10 110.51(10)
N1 C11 H11A 109.5
N1 C11 H11B 109.5
C10 C11 H11A 109.5
C10 C11 H11B 109.5
H11A C11 H11B 108.1
N1 C7 C2 114.53(10)
N1 C7 H7A 108.6
N1 C7 H7B 108.6
C2 C7 H7A 108.6
C2 C7 H7B 108.6
H7A C7 H7B 107.6
N2 C9 C8 112.44(10)
N2 C9 H9A 109.1
N2 C9 H9B 109.1
C8 C9 H9A 109.1
C8 C9 H9B 109.1
H9A C9 H9B 107.8
C17 C16 C15 119.86(11)
C17 C16 H16 120.1
C15 C16 H16 120.1
C4 C3 C2 121.55(12)
C4 C3 H3 119.2
C2 C3 H3 119.2
O2 B1 C1 115.19(11)
O1 B1 O2 119.88(12)
O1 B1 C1 124.88(11)

loop_
_geom_bond_atom_site_label_1
_geom_bond_atom_site_label_2
_geom_bond_distance
O2 H2 0.85(2)
O2 B1 1.3714(16)
O1 H1 0.93(2)
O1 B1 1.3427(17)
O4 N3 1.2255(14)
N2 C10 1.4694(16)
N2 C12 1.3766(16)
N2 C9 1.4687(15)
O3 N3 1.2429(15)
N1 C8 1.4642(15)
N1 C11 1.4651(15)
N1 C7 1.4729(15)
N3 C15 1.4431(16)
C17 H17 0.9500
C17 C12 1.4179(17)
C17 C16 1.3751(18)
C15 C14 1.3885(18)
C15 C16 1.3896(19)
C10 H10A 0.9900
C10 H10B 0.9900
C10 C11 1.5184(18)
C12 C13 1.4152(17)
C14 H14 0.9500
C14 C13 1.3744(18)
C8 H8A 0.9900
C8 H8B 0.9900
C8 C9 1.5095(17)
C4 H4 0.9500
C4 C5 1.3861(18)
C4 C3 1.3893(18)
C5 H5 0.9500
C5 C6 1.3910(18)
C13 H13 0.9500
C6 H6 0.9500
C6 C1 1.4020(17)
C2 C1 1.4155(17)
C2 C7 1.5140(17)
C2 C3 1.3969(18)
C1 B1 1.5990(18)
C11 H11A 0.9900
C11 H11B 0.9900
C7 H7A 0.9900
C7 H7B 0.9900
C9 H9A 0.9900
C9 H9B 0.9900
C16 H16 0.9500
C3 H3 0.9500

loop_
_geom_torsion_atom_site_label_1
_geom_torsion_atom_site_label_2
_geom_torsion_atom_site_label_3
_geom_torsion_atom_site_label_4
_geom_torsion
O4 N3 C15 C14 177.47(11)
O4 N3 C15 C16 -3.93(17)
N2 C10 C11 N1 -54.77(14)
N2 C12 C13 C14 -178.89(11)
O3 N3 C15 C14 -3.02(16)
O3 N3 C15 C16 175.59(11)
N1 C8 C9 N2 54.03(13)
N3 C15 C14 C13 178.13(10)
N3 C15 C16 C17 -178.15(11)
C17 C12 C13 C14 0.65(17)
C15 C14 C13 C12 -0.10(18)
C10 N2 C12 C17 22.07(17)
C10 N2 C12 C13 -158.41(11)
C10 N2 C9 C8 -45.09(14)
C12 N2 C10 C11 -170.18(10)
C12 N2 C9 C8 170.06(10)
C12 C17 C16 C15 0.15(18)
C14 C15 C16 C17 0.43(18)
C8 N1 C11 C10 62.76(13)
C8 N1 C7 C2 -172.54(10)
C4 C5 C6 C1 0.13(18)
C5 C4 C3 C2 0.05(18)
C5 C6 C1 C2 1.10(17)
C5 C6 C1 B1 -178.05(11)
C6 C1 B1 O2 -19.13(15)
C6 C1 B1 O1 158.32(12)
C2 C1 B1 O2 161.80(11)
C2 C1 B1 O1 -20.75(19)
C1 C2 C7 N1 60.42(15)
C1 C2 C3 C4 1.22(18)
C11 N1 C8 C9 -62.62(13)
C11 N1 C7 C2 68.04(13)
C7 N1 C8 C9 174.96(9)
C7 N1 C11 C10 -176.91(10)
C7 C2 C1 C6 172.77(10)
C7 C2 C1 B1 -8.18(18)
C7 C2 C3 C4 -173.61(11)
C9 N2 C10 C11 45.53(15)
C9 N2 C12 C17 165.35(11)
C9 N2 C12 C13 -15.13(16)
C16 C17 C12 N2 178.86(11)
C16 C17 C12 C13 -0.68(18)
C16 C15 C14 C13 -0.46(18)
C3 C4 C5 C6 -0.72(18)
C3 C2 C1 C6 -1.74(16)
C3 C2 C1 B1 177.31(11)
C3 C2 C7 N1 -124.94(11)
